data_4333412
loop_
_publ_author_name
'Feller, Moran'
'Ben-Ari, Eyal'
'Gupta, Tarkeshwar'
'Shimon, Linda J. W.'
'Leitus, Gregory'
'Diskin-Posner, Yael'
'Weiner, Lev'
'Milstein, David'

_publ_section_title
;
 Mononuclear Rh(II) PNP-type complexes. Structure and reactivity.
;
_journal_issue 25
_journal_name_full 'Inorganic chemistry'
_journal_page_first 10479
_journal_page_last 10490
_journal_paper_doi 10.1021/ic701044b
_journal_volume 46
_journal_year 2007
_chemical_formula_moiety 'C23 H44 B Cl F4 N P2 Rh'
_chemical_formula_sum 'C23 H44 B Cl F4 N P2 Rh'
_chemical_formula_weight 621.70
_chemical_name_systematic
; 
 ? 
;
_space_group_IT_number 14
_symmetry_cell_setting monoclinic
_symmetry_space_group_name_Hall '-P 2ybc'
_symmetry_space_group_name_H-M 'P 1 21/c 1'
_atom_sites_solution_hydrogens geom
_atom_sites_solution_primary direct
_atom_sites_solution_secondary difmap
_audit_creation_method SHELXL-97
_cell_angle_alpha 90.00
_cell_angle_beta 111.949(2)
_cell_angle_gamma 90.00
_cell_formula_units_Z 4
_cell_length_a 18.5015(3)
_cell_length_b 10.9900(4)
_cell_length_c 15.2180(7)
_cell_measurement_reflns_used 6428
_cell_measurement_temperature 120(2)
_cell_measurement_theta_max 27.48
_cell_measurement_theta_min 2.55
_cell_volume 2870.01(18)
_computing_cell_refinement HKL
_computing_data_collection 'Collect package (Bruker Nonius)'
_computing_data_reduction HKL
_computing_structure_refinement 'SHELXL-97 (Sheldrick, 1997)'
_computing_structure_solution 'SHELXS-97 (Sheldrick, 1990)'
_diffrn_ambient_temperature 120(2)
_diffrn_measured_fraction_theta_full 0.996
_diffrn_measured_fraction_theta_max 0.996
_diffrn_measurement_device_type 'Nonius KappaCCD'
_diffrn_measurement_method 'phi and omega scans'
_diffrn_radiation_monochromator graphite
_diffrn_radiation_source 'fine-focus sealed tube'
_diffrn_radiation_type MoK\a
_diffrn_radiation_wavelength 0.71073
_diffrn_reflns_av_R_equivalents 0.0530
_diffrn_reflns_av_sigmaI/netI 0.0550
_diffrn_reflns_limit_h_max 22
_diffrn_reflns_limit_h_min -24
_diffrn_reflns_limit_k_max 14
_diffrn_reflns_limit_k_min 0
_diffrn_reflns_limit_l_max 19
_diffrn_reflns_limit_l_min 0
_diffrn_reflns_number 6554
_diffrn_reflns_theta_full 27.48
_diffrn_reflns_theta_max 27.48
_diffrn_reflns_theta_min 2.86
_exptl_absorpt_coefficient_mu 0.838
_exptl_absorpt_correction_T_max 0.8503
_exptl_absorpt_correction_T_min 0.7304
_exptl_absorpt_correction_type empirical
_exptl_absorpt_process_details 'SHELXL-97 (Sheldrick, 1997)'
_exptl_crystal_colour orange
_exptl_crystal_density_diffrn 1.439
_exptl_crystal_density_method 'not measured'
_exptl_crystal_description prism
_exptl_crystal_F_000 1288
_exptl_crystal_size_max 0.40
_exptl_crystal_size_mid 0.30
_exptl_crystal_size_min 0.20
_refine_diff_density_max 1.082
_refine_diff_density_min -0.581
_refine_diff_density_rms 0.095
_refine_ls_extinction_method none
_refine_ls_goodness_of_fit_ref 1.019
_refine_ls_hydrogen_treatment mixed
_refine_ls_matrix_type full
_refine_ls_number_parameters 310
_refine_ls_number_reflns 6554
_refine_ls_number_restraints 0
_refine_ls_restrained_S_all 1.019
_refine_ls_R_factor_all 0.0559
_refine_ls_R_factor_gt 0.0342
_refine_ls_shift/su_max 0.001
_refine_ls_shift/su_mean 0.000
_refine_ls_structure_factor_coef Fsqd
_refine_ls_weighting_details 'calc w=1/[\s^2^(Fo^2^)+(0.0387P)^2^+0.0000P] where P=(Fo^2^+2Fc^2^)/3'
_refine_ls_weighting_scheme calc
_refine_ls_wR_factor_gt 0.0733
_refine_ls_wR_factor_ref 0.0792
_reflns_number_gt 5005
_reflns_number_total 6554
_reflns_threshold_expression >2sigma(I)
_cod_data_source_file ic701044bsup5.cif
_cod_data_source_block m612ar
_cod_depositor_comments
;
The following automatic conversions were performed:

'_symmetry_cell_setting' value 'Monoclinic' changed to 'monoclinic'
according to /home/saulius/struct/CIF-dictionaries/cif_core.dic
dictionary named 'cif_core.dic' version 2.4.2 from 2011-04-26.

Automatic conversion script
Id: cif_fix_values 1891 2012-01-12 08:04:46Z andrius 

 Adding full bibliography for 4333408--4333413.cif.
;
_cod_original_cell_volume 2869.93(17)
_cod_original_sg_symbol_H-M P2(1)/c
_cod_database_code 4333412

loop_
_symmetry_equiv_pos_as_xyz
'x, y, z'
'-x, y+1/2, -z+1/2'
'-x, -y, -z'
'x, -y-1/2, z-1/2'

loop_
_atom_site_label
_atom_site_type_symbol
_atom_site_fract_x
_atom_site_fract_y
_atom_site_fract_z
_atom_site_U_iso_or_equiv
_atom_site_adp_type
_atom_site_occupancy
_atom_site_symmetry_multiplicity
_atom_site_calc_flag
_atom_site_refinement_flags
Rh1 Rh 0.238562(11) 0.081010(17) 0.124462(11) 0.01309(7) Uani 1 1 d .
H1 H 0.1890(18) -0.020(3) 0.1310(19) 0.042(9) Uiso 1 1 d .
Cl1 Cl 0.15981(4) 0.10859(6) -0.03564(4) 0.01958(14) Uani 1 1 d .
P1 P 0.16182(4) 0.19301(6) 0.18626(4) 0.01502(14) Uani 1 1 d .
P2 P 0.31221(4) -0.07480(6) 0.09655(4) 0.01493(14) Uani 1 1 d .
N1 N 0.31050(11) 0.06149(18) 0.26335(13) 0.0148(4) Uani 1 1 d .
C1 C 0.23786(14) 0.2272(2) 0.30221(15) 0.0172(5) Uani 1 1 d .
H1A H 0.2641 0.3043 0.2983 0.021 Uiso 1 1 calc R
H1B H 0.2138 0.2376 0.3499 0.021 Uiso 1 1 calc R
C2 C 0.29685(14) 0.1261(2) 0.33249(15) 0.0154(5) Uani 1 1 d .
C3 C 0.33844(15) 0.1012(2) 0.42722(16) 0.0189(5) Uani 1 1 d .
H3 H 0.3278 0.1452 0.4748 0.023 Uiso 1 1 calc R
C4 C 0.39539(14) 0.0122(2) 0.45263(16) 0.0182(5) Uani 1 1 d .
H4 H 0.4225 -0.0075 0.5175 0.022 Uiso 1 1 calc R
C5 C 0.41258(14) -0.0481(2) 0.38282(16) 0.0187(5) Uani 1 1 d .
H5 H 0.4526 -0.1078 0.3993 0.022 Uiso 1 1 calc R
C6 C 0.37033(14) -0.0199(2) 0.28814(16) 0.0163(5) Uani 1 1 d .
C7 C 0.39394(14) -0.0720(2) 0.21150(15) 0.0186(5) Uani 1 1 d .
H7A H 0.4181 -0.1563 0.2241 0.022 Uiso 1 1 d R
H7B H 0.4292 -0.0161 0.2060 0.022 Uiso 1 1 d R
C8 C 0.08782(15) 0.1007(2) 0.21528(17) 0.0214(6) Uani 1 1 d .
C9 C 0.03807(16) 0.1777(3) 0.25578(19) 0.0298(6) Uani 1 1 d .
H9A H 0.0053 0.1240 0.2765 0.045 Uiso 1 1 calc R
H9B H 0.0050 0.2330 0.2067 0.045 Uiso 1 1 calc R
H9C H 0.0723 0.2251 0.3099 0.045 Uiso 1 1 calc R
C10 C 0.13118(16) 0.0049(3) 0.29019(17) 0.0257(6) Uani 1 1 d .
H10A H 0.1593 0.0454 0.3508 0.039 Uiso 1 1 calc R
H10B H 0.1683 -0.0388 0.2697 0.039 Uiso 1 1 calc R
H10C H 0.0935 -0.0527 0.2978 0.039 Uiso 1 1 calc R
C11 C 0.03434(16) 0.0330(3) 0.12569(19) 0.0283(6) Uani 1 1 d .
H11A H 0.0658 -0.0211 0.1031 0.042 Uiso 1 1 calc R
H11B H 0.0073 0.0922 0.0762 0.042 Uiso 1 1 calc R
H11C H -0.0040 -0.0152 0.1409 0.042 Uiso 1 1 calc R
C12 C 0.12079(15) 0.3437(2) 0.13208(16) 0.0210(6) Uani 1 1 d .
C13 C 0.18012(17) 0.3990(2) 0.09448(18) 0.0275(6) Uani 1 1 d .
H13A H 0.1603 0.4769 0.0635 0.041 Uiso 1 1 calc R
H13B H 0.1880 0.3431 0.0487 0.041 Uiso 1 1 calc R
H13C H 0.2298 0.4121 0.1474 0.041 Uiso 1 1 calc R
C14 C 0.04386(16) 0.3226(3) 0.04640(18) 0.0298(7) Uani 1 1 d .
H14A H 0.0280 0.3984 0.0136 0.036 Uiso 1 1 d R
H14B H -0.0034 0.2989 0.0698 0.036 Uiso 1 1 d R
H14C H 0.0532 0.2696 0.0040 0.036 Uiso 1 1 d R
C15 C 0.10822(18) 0.4338(3) 0.20139(19) 0.0291(7) Uani 1 1 d .
H15A H 0.0950 0.5199 0.1654 0.035 Uiso 1 1 d R
H15B H 0.1588 0.4407 0.2510 0.035 Uiso 1 1 d R
H15C H 0.0727 0.4113 0.2239 0.035 Uiso 1 1 d R
C16 C 0.26636(15) -0.2287(2) 0.09012(16) 0.0208(6) Uani 1 1 d .
C17 C 0.18539(16) -0.2310(3) 0.01088(18) 0.0284(6) Uani 1 1 d .
H17A H 0.1629 -0.3009 0.0083 0.034 Uiso 1 1 d R
H17B H 0.1868 -0.2131 -0.0465 0.034 Uiso 1 1 d R
H17C H 0.1497 -0.1718 0.0177 0.034 Uiso 1 1 d R
C18 C 0.31640(17) -0.3326(3) 0.07586(19) 0.0291(6) Uani 1 1 d .
H18A H 0.2920 -0.4108 0.0789 0.044 Uiso 1 1 calc R
H18B H 0.3685 -0.3292 0.1257 0.044 Uiso 1 1 calc R
H18C H 0.3206 -0.3240 0.0138 0.044 Uiso 1 1 calc R
C19 C 0.25709(17) -0.2525(3) 0.18506(18) 0.0277(6) Uani 1 1 d .
H19A H 0.2275 -0.3192 0.1753 0.033 Uiso 1 1 d R
H19B H 0.2284 -0.1938 0.1939 0.033 Uiso 1 1 d R
H19C H 0.3050 -0.2595 0.2350 0.033 Uiso 1 1 d R
C20 C 0.35790(15) -0.0576(2) 0.00566(16) 0.0196(6) Uani 1 1 d .
C21 C 0.37582(16) 0.0786(2) 0.00350(18) 0.0233(6) Uani 1 1 d .
H21A H 0.3987 0.0933 -0.0442 0.035 Uiso 1 1 calc R
H21B H 0.4127 0.1039 0.0659 0.035 Uiso 1 1 calc R
H21C H 0.3275 0.1254 -0.0126 0.035 Uiso 1 1 calc R
C22 C 0.29971(17) -0.0929(3) -0.09293(17) 0.0272(6) Uani 1 1 d .
H22A H 0.3202 -0.0680 -0.1410 0.041 Uiso 1 1 calc R
H22B H 0.2499 -0.0520 -0.1049 0.041 Uiso 1 1 calc R
H22C H 0.2919 -0.1812 -0.0959 0.041 Uiso 1 1 calc R
C23 C 0.43374(16) -0.1303(3) 0.02915(18) 0.0278(6) Uani 1 1 d .
H23A H 0.4230 -0.2172 0.0324 0.042 Uiso 1 1 calc R
H23B H 0.4718 -0.1034 0.0904 0.042 Uiso 1 1 calc R
H23C H 0.4548 -0.1167 -0.0203 0.042 Uiso 1 1 calc R
B1 B 0.39623(17) 0.3010(3) 0.19971(18) 0.0212(6) Uani 1 1 d .
F1 F 0.32667(8) 0.24603(13) 0.13361(9) 0.0211(3) Uani 1 1 d .
F2 F 0.37777(10) 0.36335(18) 0.26674(11) 0.0435(5) Uani 1 1 d .
F3 F 0.45010(10) 0.21137(16) 0.24142(12) 0.0441(5) Uani 1 1 d .
F4 F 0.42477(10) 0.38006(17) 0.14997(10) 0.0373(4) Uani 1 1 d .

loop_
_atom_site_aniso_label
_atom_site_aniso_U_11
_atom_site_aniso_U_22
_atom_site_aniso_U_33
_atom_site_aniso_U_23
_atom_site_aniso_U_13
_atom_site_aniso_U_12
Rh1 0.01269(11) 0.01526(11) 0.01105(10) -0.00004(7) 0.00415(7) -0.00039(8)
Cl1 0.0173(3) 0.0269(3) 0.0121(3) 0.0011(2) 0.0027(2) 0.0000(3)
P1 0.0138(3) 0.0164(3) 0.0145(3) -0.0013(2) 0.0049(2) -0.0001(3)
P2 0.0154(3) 0.0167(3) 0.0134(3) -0.0005(2) 0.0062(2) 0.0015(3)
N1 0.0098(10) 0.0193(11) 0.0157(9) 0.0017(8) 0.0052(8) -0.0024(8)
C1 0.0188(13) 0.0174(13) 0.0151(11) -0.0029(9) 0.0060(9) -0.0006(11)
C2 0.0149(13) 0.0168(13) 0.0157(11) -0.0024(9) 0.0073(9) -0.0043(10)
C3 0.0180(13) 0.0239(14) 0.0152(11) -0.0023(10) 0.0065(10) -0.0056(11)
C4 0.0174(13) 0.0219(14) 0.0126(11) 0.0016(9) 0.0026(9) -0.0055(11)
C5 0.0143(13) 0.0208(14) 0.0176(11) 0.0037(10) 0.0022(10) 0.0006(11)
C6 0.0145(13) 0.0173(13) 0.0178(11) 0.0000(9) 0.0067(9) -0.0015(10)
C7 0.0172(13) 0.0215(14) 0.0157(11) -0.0003(10) 0.0046(10) 0.0036(11)
C8 0.0189(14) 0.0237(15) 0.0233(13) -0.0066(10) 0.0101(11) -0.0065(11)
C9 0.0252(16) 0.0359(17) 0.0343(15) -0.0063(12) 0.0182(12) -0.0053(13)
C10 0.0277(16) 0.0276(16) 0.0254(13) -0.0002(11) 0.0139(12) -0.0072(13)
C11 0.0200(15) 0.0333(17) 0.0311(14) -0.0103(12) 0.0090(11) -0.0101(13)
C12 0.0195(14) 0.0208(14) 0.0210(12) -0.0021(10) 0.0056(10) 0.0044(11)
C13 0.0322(17) 0.0215(15) 0.0270(14) 0.0044(11) 0.0088(12) 0.0035(12)
C14 0.0264(16) 0.0293(16) 0.0274(14) 0.0011(12) 0.0027(12) 0.0070(13)
C15 0.0319(17) 0.0258(16) 0.0304(14) -0.0041(12) 0.0124(12) 0.0035(13)
C16 0.0230(14) 0.0164(13) 0.0234(12) -0.0007(10) 0.0091(11) 0.0005(11)
C17 0.0272(16) 0.0228(15) 0.0334(14) -0.0016(12) 0.0094(12) -0.0050(13)
C18 0.0340(17) 0.0174(14) 0.0396(15) -0.0004(12) 0.0178(13) 0.0020(13)
C19 0.0313(16) 0.0207(15) 0.0347(14) 0.0024(12) 0.0166(12) -0.0008(13)
C20 0.0200(14) 0.0252(15) 0.0161(11) -0.0030(10) 0.0096(10) 0.0008(11)
C21 0.0240(15) 0.0272(15) 0.0227(12) 0.0018(11) 0.0135(11) -0.0035(12)
C22 0.0293(16) 0.0371(17) 0.0173(12) -0.0047(11) 0.0108(11) -0.0007(13)
C23 0.0241(15) 0.0344(17) 0.0301(14) -0.0007(12) 0.0163(12) 0.0055(13)
B1 0.0198(16) 0.0263(17) 0.0159(13) -0.0006(11) 0.0049(11) -0.0058(13)
F1 0.0186(8) 0.0215(8) 0.0224(7) 0.0002(6) 0.0066(6) -0.0056(7)
F2 0.0346(10) 0.0643(13) 0.0348(9) -0.0244(9) 0.0166(8) -0.0183(9)
F3 0.0289(10) 0.0332(10) 0.0499(10) 0.0044(8) -0.0086(8) -0.0004(8)
F4 0.0318(10) 0.0525(11) 0.0243(8) 0.0086(7) 0.0068(7) -0.0202(8)

loop_
_atom_type_symbol
_atom_type_description
_atom_type_scat_dispersion_real
_atom_type_scat_dispersion_imag
_atom_type_scat_source
C C 0.0033 0.0016 'International Tables Vol C Tables 4.2.6.8 and 6.1.1.4'
H H 0.0000 0.0000 'International Tables Vol C Tables 4.2.6.8 and 6.1.1.4'
B B 0.0013 0.0007 'International Tables Vol C Tables 4.2.6.8 and 6.1.1.4'
N N 0.0061 0.0033 'International Tables Vol C Tables 4.2.6.8 and 6.1.1.4'
F F 0.0171 0.0103 'International Tables Vol C Tables 4.2.6.8 and 6.1.1.4'
P P 0.1023 0.0942 'International Tables Vol C Tables 4.2.6.8 and 6.1.1.4'
Cl Cl 0.1484 0.1585 'International Tables Vol C Tables 4.2.6.8 and 6.1.1.4'
Rh Rh -1.1178 0.9187 'International Tables Vol C Tables 4.2.6.8 and 6.1.1.4'

loop_
_geom_angle_atom_site_label_1
_geom_angle_atom_site_label_2
_geom_angle_atom_site_label_3
_geom_angle
N1 Rh1 P2 84.95(6)
N1 Rh1 P1 84.11(6)
P2 Rh1 P1 162.11(2)
N1 Rh1 Cl1 177.70(6)
P2 Rh1 Cl1 94.84(2)
P1 Rh1 Cl1 96.64(2)
N1 Rh1 F1 81.62(6)
P2 Rh1 F1 97.76(4)
P1 Rh1 F1 94.61(4)
Cl1 Rh1 F1 96.15(3)
N1 Rh1 H1 91.8(11)
P2 Rh1 H1 83.0(12)
P1 Rh1 H1 83.2(12)
Cl1 Rh1 H1 90.4(11)
F1 Rh1 H1 173.3(11)
C1 P1 C12 106.25(11)
C1 P1 C8 104.32(11)
C12 P1 C8 111.57(12)
C1 P1 Rh1 97.61(8)
C12 P1 Rh1 119.76(8)
C8 P1 Rh1 114.61(8)
C7 P2 C16 105.06(11)
C7 P2 C20 105.22(11)
C16 P2 C20 111.74(11)
C7 P2 Rh1 98.27(8)
C16 P2 Rh1 112.88(8)
C20 P2 Rh1 121.05(8)
C6 N1 C2 119.46(19)
C6 N1 Rh1 120.19(15)
C2 N1 Rh1 120.29(16)
C2 C1 P1 110.53(16)
C2 C1 H1A 109.5
P1 C1 H1A 109.5
C2 C1 H1B 109.5
P1 C1 H1B 109.5
H1A C1 H1B 108.1
N1 C2 C3 120.5(2)
N1 C2 C1 117.96(19)
C3 C2 C1 121.5(2)
C4 C3 C2 120.0(2)
C4 C3 H3 120.0
C2 C3 H3 120.0
C3 C4 C5 119.5(2)
C3 C4 H4 120.2
C5 C4 H4 120.2
C4 C5 C6 119.0(2)
C4 C5 H5 120.5
C6 C5 H5 120.5
N1 C6 C5 121.1(2)
N1 C6 C7 118.5(2)
C5 C6 C7 120.3(2)
C6 C7 P2 111.77(17)
C6 C7 H7A 115.8
P2 C7 H7A 108.2
C6 C7 H7B 103.7
P2 C7 H7B 106.4
H7A C7 H7B 110.5
C9 C8 C10 107.7(2)
C9 C8 C11 109.7(2)
C10 C8 C11 108.0(2)
C9 C8 P1 113.19(18)
C10 C8 P1 108.58(18)
C11 C8 P1 109.54(17)
C8 C9 H9A 109.5
C8 C9 H9B 109.5
H9A C9 H9B 109.5
C8 C9 H9C 109.5
H9A C9 H9C 109.5
H9B C9 H9C 109.5
C8 C10 H10A 109.5
C8 C10 H10B 109.5
H10A C10 H10B 109.5
C8 C10 H10C 109.5
H10A C10 H10C 109.5
H10B C10 H10C 109.5
C8 C11 H11A 109.5
C8 C11 H11B 109.5
H11A C11 H11B 109.5
C8 C11 H11C 109.5
H11A C11 H11C 109.5
H11B C11 H11C 109.5
C15 C12 C13 108.4(2)
C15 C12 C14 110.5(2)
C13 C12 C14 107.8(2)
C15 C12 P1 114.17(17)
C13 C12 P1 106.45(17)
C14 C12 P1 109.34(18)
C12 C13 H13A 109.5
C12 C13 H13B 109.5
H13A C13 H13B 109.5
C12 C13 H13C 109.5
H13A C13 H13C 109.5
H13B C13 H13C 109.5
C12 C14 H14A 108.3
C12 C14 H14B 111.0
H14A C14 H14B 104.5
C12 C14 H14C 109.1
H14A C14 H14C 106.4
H14B C14 H14C 117.0
C12 C15 H15A 106.4
C12 C15 H15B 103.8
H15A C15 H15B 107.5
C12 C15 H15C 114.4
H15A C15 H15C 112.6
H15B C15 H15C 111.5
C17 C16 C18 109.9(2)
C17 C16 C19 108.4(2)
C18 C16 C19 106.9(2)
C17 C16 P2 110.23(18)
C18 C16 P2 113.11(19)
C19 C16 P2 108.10(17)
C16 C17 H17A 111.2
C16 C17 H17B 112.5
H17A C17 H17B 109.6
C16 C17 H17C 114.4
H17A C17 H17C 105.5
H17B C17 H17C 103.0
C16 C18 H18A 109.5
C16 C18 H18B 109.5
H18A C18 H18B 109.5
C16 C18 H18C 109.5
H18A C18 H18C 109.5
H18B C18 H18C 109.5
C16 C19 H19A 105.0
C16 C19 H19B 107.8
H19A C19 H19B 105.1
C16 C19 H19C 111.9
H19A C19 H19C 114.0
H19B C19 H19C 112.5
C22 C20 C21 107.7(2)
C22 C20 C23 110.0(2)
C21 C20 C23 109.0(2)
C22 C20 P2 110.49(18)
C21 C20 P2 105.87(16)
C23 C20 P2 113.53(17)
C20 C21 H21A 109.5
C20 C21 H21B 109.5
H21A C21 H21B 109.5
C20 C21 H21C 109.5
H21A C21 H21C 109.5
H21B C21 H21C 109.5
C20 C22 H22A 109.5
C20 C22 H22B 109.5
H22A C22 H22B 109.5
C20 C22 H22C 109.5
H22A C22 H22C 109.5
H22B C22 H22C 109.5
C20 C23 H23A 109.5
C20 C23 H23B 109.5
H23A C23 H23B 109.5
C20 C23 H23C 109.5
H23A C23 H23C 109.5
H23B C23 H23C 109.5
F2 B1 F3 110.7(2)
F2 B1 F4 110.2(2)
F3 B1 F4 110.1(2)
F2 B1 F1 108.9(2)
F3 B1 F1 109.1(2)
F4 B1 F1 107.86(19)
B1 F1 Rh1 140.09(14)

loop_
_geom_bond_atom_site_label_1
_geom_bond_atom_site_label_2
_geom_bond_distance
Rh1 N1 2.0449(18)
Rh1 P2 2.3242(7)
Rh1 P1 2.3267(6)
Rh1 Cl1 2.3446(6)
Rh1 F1 2.4075(14)
Rh1 H1 1.47(3)
P1 C1 1.838(2)
P1 C12 1.879(3)
P1 C8 1.884(3)
P2 C7 1.836(2)
P2 C16 1.878(3)
P2 C20 1.881(2)
N1 C6 1.362(3)
N1 C2 1.369(3)
C1 C2 1.504(3)
C1 H1A 0.9900
C1 H1B 0.9900
C2 C3 1.384(3)
C3 C4 1.383(4)
C3 H3 0.9500
C4 C5 1.386(3)
C4 H4 0.9500
C5 C6 1.393(3)
C5 H5 0.9500
C6 C7 1.504(3)
C7 H7A 1.0157
C7 H7B 0.9219
C8 C9 1.538(4)
C8 C10 1.538(4)
C8 C11 1.544(3)
C9 H9A 0.9800
C9 H9B 0.9800
C9 H9C 0.9800
C10 H10A 0.9800
C10 H10B 0.9800
C10 H10C 0.9800
C11 H11A 0.9800
C11 H11B 0.9800
C11 H11C 0.9800
C12 C15 1.527(4)
C12 C13 1.540(4)
C12 C14 1.547(3)
C13 H13A 0.9800
C13 H13B 0.9800
C13 H13C 0.9800
C14 H14A 0.9589
C14 H14B 1.0922
C14 H14C 0.9312
C15 H15A 1.0746
C15 H15B 0.9613
C15 H15C 0.8827
C16 C17 1.532(3)
C16 C18 1.535(4)
C16 C19 1.540(3)
C17 H17A 0.8676
C17 H17B 0.9049
C17 H17C 0.9598
C18 H18A 0.9800
C18 H18B 0.9800
C18 H18C 0.9800
C19 H19A 0.8935
C19 H19B 0.8771
C19 H19C 0.9301
C20 C22 1.534(3)
C20 C21 1.536(4)
C20 C23 1.536(4)
C21 H21A 0.9800
C21 H21B 0.9800
C21 H21C 0.9800
C22 H22A 0.9800
C22 H22B 0.9800
C22 H22C 0.9800
C23 H23A 0.9800
C23 H23B 0.9800
C23 H23C 0.9800
B1 F2 1.374(3)
B1 F3 1.376(3)
B1 F4 1.380(3)
B1 F1 1.437(3)
